data_4327265
loop_
_publ_author_name
'Benjamin J. Coe'
'Josephine L. Harries'
'Madeleine Helliwell'
'Bruce S. Brunschwig'
'James A. Harris'
'Inge Asselberghs'
'Sheng-Ting Hung'
'Koen Clays'
'Peter N. Horton'
'Michael B. Hursthouse'

_publ_section_title
;
 Syntheses and Quadratic Optical Nonlinearities of Ruthenium(II) Complexes
 with Ethynyl-Connected N-Methylpyridinium Electron Acceptors
;
_journal_name_full 'Inorganic Chemistry'
_journal_page_first 1215
_journal_page_last 1227
_journal_paper_doi 10.1021/ic051816+
_journal_volume 45
_journal_year 2006
_chemical_formula_sum 'C21 H31 F18 N8 O2 P3 Ru'
_chemical_formula_weight 963.52
_chemical_name_systematic
;
?
;
_space_group_IT_number 14
_symmetry_cell_setting monoclinic
_symmetry_space_group_name_Hall '-P 2ybc'
_symmetry_space_group_name_H-M 'P 1 21/c 1'
_atom_sites_solution_hydrogens geom
_atom_sites_solution_primary direct
_atom_sites_solution_secondary difmap
_audit_creation_method SHELXL-97
_cell_angle_alpha 90.00
_cell_angle_beta 92.498(6)
_cell_angle_gamma 90.00
_cell_formula_units_Z 4
_cell_length_a 8.912(3)
_cell_length_b 20.527(7)
_cell_length_c 18.680(6)
_cell_measurement_reflns_used 2977
_cell_measurement_temperature 100(2)
_cell_measurement_theta_max 24.95
_cell_measurement_theta_min 2.26
_cell_volume 3414(2)
_computing_cell_refinement 'Bruker SMART'
_computing_data_collection 'Bruker SMART'
_computing_data_reduction 'Bruker SAINT'
_computing_molecular_graphics 'Bruker SHELXTL'
_computing_publication_material 'Bruker SHELXTL'
_computing_structure_refinement 'SHELXL-97 (Sheldrick, 1997)'
_computing_structure_solution 'SHELXS-97 (Sheldrick, 1990)'
_diffrn_ambient_temperature 100(2)
_diffrn_measured_fraction_theta_full 0.996
_diffrn_measured_fraction_theta_max 0.996
_diffrn_measurement_device_type 'CCD area detector'
_diffrn_measurement_method 'phi and omega scans'
_diffrn_radiation_monochromator graphite
_diffrn_radiation_source 'fine-focus sealed tube'
_diffrn_radiation_type MoK\a
_diffrn_radiation_wavelength 0.71073
_diffrn_reflns_av_R_equivalents 0.0676
_diffrn_reflns_av_sigmaI/netI 0.0827
_diffrn_reflns_limit_h_max 10
_diffrn_reflns_limit_h_min -10
_diffrn_reflns_limit_k_max 23
_diffrn_reflns_limit_k_min -24
_diffrn_reflns_limit_l_max 15
_diffrn_reflns_limit_l_min -22
_diffrn_reflns_number 17196
_diffrn_reflns_theta_full 25.02
_diffrn_reflns_theta_max 25.02
_diffrn_reflns_theta_min 1.98
_exptl_absorpt_coefficient_mu 0.736
_exptl_absorpt_correction_T_max 0.9641
_exptl_absorpt_correction_T_min 0.6269
_exptl_absorpt_correction_type multi-scan
_exptl_absorpt_process_details SADABS
_exptl_crystal_colour red
_exptl_crystal_density_diffrn 1.875
_exptl_crystal_description plate
_exptl_crystal_F_000 1920
_exptl_crystal_size_max 0.70
_exptl_crystal_size_mid 0.20
_exptl_crystal_size_min 0.05
_refine_diff_density_max 1.554
_refine_diff_density_min -1.297
_refine_diff_density_rms 0.133
_refine_ls_extinction_method none
_refine_ls_goodness_of_fit_ref 1.049
_refine_ls_hydrogen_treatment constr
_refine_ls_matrix_type full
_refine_ls_number_parameters 484
_refine_ls_number_reflns 6005
_refine_ls_number_restraints 0
_refine_ls_restrained_S_all 1.049
_refine_ls_R_factor_all 0.0993
_refine_ls_R_factor_gt 0.0630
_refine_ls_shift/su_max 0.001
_refine_ls_shift/su_mean 0.000
_refine_ls_structure_factor_coef Fsqd
_refine_ls_weighting_details 'calc w=1/[\s^2^(Fo^2^)+(0.0928P)^2^+0.0824P] where P=(Fo^2^+2Fc^2^)/3'
_refine_ls_weighting_scheme calc
_refine_ls_wR_factor_gt 0.1513
_refine_ls_wR_factor_ref 0.1664
_reflns_number_gt 4092
_reflns_number_total 6005
_reflns_threshold_expression >2sigma(I)
_cod_data_source_file ic0518162Bsi20051020_015427.cif
_cod_data_source_block s2210abs
_cod_original_cell_volume 3413.8(19)
_cod_database_code 4327265

loop_
_symmetry_equiv_pos_as_xyz
'x, y, z'
'-x, y+1/2, -z+1/2'
'-x, -y, -z'
'x, -y-1/2, z-1/2'

loop_
_atom_site_label
_atom_site_type_symbol
_atom_site_fract_x
_atom_site_fract_y
_atom_site_fract_z
_atom_site_U_iso_or_equiv
_atom_site_adp_type
_atom_site_occupancy
_atom_site_symmetry_multiplicity
_atom_site_calc_flag
_atom_site_refinement_flags
Ru1 Ru 0.64239(6) 0.76483(2) 0.16152(3) 0.02721(18) Uani 1 1 d .
N1 N 0.6465(5) 0.8628(2) 0.1402(3) 0.0267(12) Uani 1 1 d .
N2 N 0.8779(6) 1.4359(2) 0.1027(3) 0.0372(14) Uani 1 1 d .
N3 N 0.6337(5) 0.6654(2) 0.1841(3) 0.0285(12) Uani 1 1 d .
N4 N 0.4853(6) 0.7814(2) 0.2422(3) 0.0353(13) Uani 1 1 d .
H4A H 0.5335 0.7960 0.2818 0.053 Uiso 1 1 calc R
H4B H 0.4387 0.7443 0.2518 0.053 Uiso 1 1 calc R
H4C H 0.4182 0.8109 0.2268 0.053 Uiso 1 1 calc R
N5 N 0.4541(6) 0.7546(2) 0.0876(3) 0.0350(13) Uani 1 1 d .
H5A H 0.4084 0.7929 0.0819 0.053 Uiso 1 1 calc R
H5B H 0.3901 0.7258 0.1045 0.053 Uiso 1 1 calc R
H5C H 0.4854 0.7409 0.0456 0.053 Uiso 1 1 calc R
N6 N 0.8012(6) 0.7479(2) 0.0815(3) 0.0362(13) Uani 1 1 d .
H6A H 0.7528 0.7417 0.0393 0.054 Uiso 1 1 calc R
H6B H 0.8555 0.7128 0.0930 0.054 Uiso 1 1 calc R
H6C H 0.8615 0.7823 0.0787 0.054 Uiso 1 1 calc R
N7 N 0.8312(6) 0.7744(2) 0.2351(3) 0.0348(13) Uani 1 1 d .
H7A H 0.8785 0.7363 0.2393 0.052 Uiso 1 1 calc R
H7B H 0.8000 0.7866 0.2777 0.052 Uiso 1 1 calc R
H7C H 0.8938 0.8043 0.2190 0.052 Uiso 1 1 calc R
C1 C 0.6648(7) 0.9075(3) 0.1933(4) 0.0324(15) Uani 1 1 d .
H1 H 0.6760 0.8928 0.2403 0.039 Uiso 1 1 calc R
C2 C 0.6675(7) 0.9729(3) 0.1811(4) 0.0317(15) Uani 1 1 d .
H2 H 0.6810 1.0016 0.2194 0.038 Uiso 1 1 calc R
C3 C 0.6501(7) 0.9968(3) 0.1120(4) 0.0325(15) Uani 1 1 d .
C4 C 0.6321(7) 0.9516(3) 0.0565(4) 0.0323(15) Uani 1 1 d .
H4 H 0.6210 0.9652 0.0091 0.039 Uiso 1 1 calc R
C5 C 0.6312(7) 0.8871(3) 0.0737(3) 0.0330(15) Uani 1 1 d .
H5 H 0.6190 0.8575 0.0362 0.040 Uiso 1 1 calc R
C6 C 0.6489(7) 1.0657(3) 0.0993(4) 0.0364(16) Uani 1 1 d .
C7 C 0.6580(7) 1.1231(3) 0.0935(4) 0.0351(16) Uani 1 1 d .
C8 C 0.6830(8) 1.1889(3) 0.0905(4) 0.0357(16) Uani 1 1 d .
C9 C 0.7210(8) 1.2449(3) 0.0895(4) 0.0378(16) Uani 1 1 d .
C10 C 0.7758(7) 1.3101(3) 0.0938(4) 0.0353(16) Uani 1 1 d .
C11 C 0.8354(7) 1.3346(3) 0.1576(4) 0.0355(16) Uani 1 1 d .
H11 H 0.8407 1.3087 0.1985 0.043 Uiso 1 1 calc R
C12 C 0.8865(7) 1.3972(3) 0.1600(4) 0.0385(16) Uani 1 1 d .
H12 H 0.9284 1.4134 0.2029 0.046 Uiso 1 1 calc R
C13 C 0.8236(9) 1.4136(3) 0.0411(4) 0.053(2) Uani 1 1 d .
H13 H 0.8198 1.4409 0.0013 0.063 Uiso 1 1 calc R
C14 C 0.7724(10) 1.3506(4) 0.0343(4) 0.059(2) Uani 1 1 d .
H14 H 0.7357 1.3352 -0.0099 0.071 Uiso 1 1 calc R
C15 C 0.9369(9) 1.5024(3) 0.1083(5) 0.053(2) Uani 1 1 d .
H15A H 1.0438 1.5017 0.1036 0.079 Uiso 1 1 calc R
H15B H 0.9145 1.5204 0.1541 0.079 Uiso 1 1 calc R
H15C H 0.8913 1.5287 0.0709 0.079 Uiso 1 1 calc R
C16 C 0.6051(8) 0.6215(3) 0.1316(4) 0.0376(16) Uani 1 1 d .
H16 H 0.5947 0.6360 0.0845 0.045 Uiso 1 1 calc R
C17 C 0.5905(8) 0.5555(3) 0.1452(4) 0.0399(17) Uani 1 1 d .
H17 H 0.5685 0.5267 0.1078 0.048 Uiso 1 1 calc R
C18 C 0.6089(8) 0.5325(3) 0.2149(4) 0.0402(17) Uani 1 1 d .
H18 H 0.6002 0.4884 0.2252 0.048 Uiso 1 1 calc R
C19 C 0.6400(7) 0.5768(3) 0.2678(4) 0.0375(16) Uani 1 1 d .
H19 H 0.6549 0.5632 0.3151 0.045 Uiso 1 1 calc R
C20 C 0.6493(7) 0.6432(3) 0.2504(4) 0.0321(15) Uani 1 1 d .
H20 H 0.6673 0.6730 0.2873 0.038 Uiso 1 1 calc R
P1 P 0.6620(2) 0.89010(8) 0.41775(10) 0.0388(5) Uani 1 1 d .
F1 F 0.8058(6) 0.8898(3) 0.4699(3) 0.0826(16) Uani 1 1 d .
F2 F 0.5803(7) 0.9377(2) 0.4696(3) 0.0885(19) Uani 1 1 d .
F3 F 0.7223(6) 0.9491(3) 0.3740(3) 0.0905(19) Uani 1 1 d .
F4 F 0.7397(7) 0.8422(3) 0.3667(3) 0.096(2) Uani 1 1 d .
F5 F 0.5996(5) 0.83052(19) 0.4612(2) 0.0570(12) Uani 1 1 d .
F6 F 0.5168(5) 0.8900(2) 0.3655(2) 0.0549(11) Uani 1 1 d .
P2 P 0.1477(2) 0.90917(8) 0.12534(10) 0.0370(4) Uani 1 1 d .
F7 F 0.2826(6) 0.8883(3) 0.1777(3) 0.0916(19) Uani 1 1 d .
F8 F 0.1017(6) 0.9625(2) 0.1821(2) 0.0580(12) Uani 1 1 d .
F9 F 0.2510(7) 0.9603(2) 0.0894(4) 0.106(2) Uani 1 1 d .
F10 F 0.1980(6) 0.8557(2) 0.0706(2) 0.0697(14) Uani 1 1 d .
F11 F 0.0487(7) 0.8588(2) 0.1651(4) 0.101(2) Uani 1 1 d .
F12 F 0.0141(7) 0.9304(3) 0.0758(3) 0.107(2) Uani 1 1 d .
P3 P 0.1469(2) 0.64626(7) 0.19549(10) 0.0345(4) Uani 1 1 d .
F13 F 0.3090(5) 0.65156(19) 0.2328(3) 0.0611(13) Uani 1 1 d .
F14 F 0.0785(6) 0.6789(3) 0.2643(3) 0.0768(15) Uani 1 1 d .
F15 F 0.1619(5) 0.7167(2) 0.1628(3) 0.0786(17) Uani 1 1 d .
F16 F -0.0164(5) 0.64249(17) 0.1602(3) 0.0557(12) Uani 1 1 d .
F17 F 0.2126(6) 0.6143(3) 0.1277(2) 0.0788(16) Uani 1 1 d .
F18 F 0.1276(5) 0.57702(18) 0.2297(2) 0.0577(12) Uani 1 1 d .
O1S O 0.9286(9) 0.7872(3) 0.9204(6) 0.128(4) Uani 1 1 d .
O2S O 0.7335(7) 0.8443(3) 0.9208(3) 0.0657(16) Uani 1 1 d .
N1S N 0.8654(8) 0.8400(3) 0.9175(4) 0.0534(17) Uani 1 1 d .
C1S C 0.9596(9) 0.8987(3) 0.9099(4) 0.053(2) Uani 1 1 d .
H1S1 H 1.0393 0.8984 0.9462 0.079 Uiso 1 1 calc R
H1S2 H 0.8991 0.9370 0.9152 0.079 Uiso 1 1 calc R
H1S3 H 1.0014 0.8988 0.8634 0.079 Uiso 1 1 calc R

loop_
_atom_site_aniso_label
_atom_site_aniso_U_11
_atom_site_aniso_U_22
_atom_site_aniso_U_33
_atom_site_aniso_U_23
_atom_site_aniso_U_13
_atom_site_aniso_U_12
Ru1 0.0309(3) 0.0162(3) 0.0347(3) -0.0006(2) 0.0032(2) 0.0000(2)
N1 0.030(3) 0.023(3) 0.028(3) 0.000(2) 0.003(2) -0.001(2)
N2 0.034(3) 0.026(3) 0.051(4) 0.001(3) 0.000(3) -0.010(2)
N3 0.028(3) 0.016(2) 0.042(3) 0.000(2) 0.002(2) 0.001(2)
N4 0.033(3) 0.028(3) 0.045(3) 0.004(2) 0.006(3) 0.000(2)
N5 0.042(3) 0.022(3) 0.041(3) -0.002(2) -0.001(3) 0.003(2)
N6 0.044(3) 0.019(3) 0.046(3) 0.005(2) 0.005(3) -0.003(2)
N7 0.033(3) 0.026(3) 0.046(3) -0.001(2) 0.002(3) 0.001(2)
C1 0.038(4) 0.026(3) 0.033(4) 0.001(3) 0.003(3) 0.001(3)
C2 0.039(4) 0.015(3) 0.042(4) -0.006(3) 0.008(3) -0.005(3)
C3 0.026(3) 0.027(3) 0.045(4) -0.002(3) 0.005(3) -0.001(3)
C4 0.034(4) 0.023(3) 0.040(4) 0.005(3) 0.003(3) 0.004(3)
C5 0.038(4) 0.026(3) 0.036(4) -0.007(3) 0.006(3) 0.001(3)
C6 0.039(4) 0.032(4) 0.039(4) -0.006(3) 0.004(3) 0.000(3)
C7 0.040(4) 0.021(3) 0.045(4) 0.005(3) 0.005(3) -0.003(3)
C8 0.041(4) 0.027(4) 0.038(4) -0.006(3) 0.004(3) 0.001(3)
C9 0.048(4) 0.026(4) 0.040(4) 0.000(3) 0.006(3) -0.003(3)
C10 0.035(4) 0.024(3) 0.047(4) -0.001(3) 0.007(3) -0.001(3)
C11 0.038(4) 0.031(3) 0.037(4) 0.005(3) -0.004(3) 0.000(3)
C12 0.036(4) 0.034(4) 0.045(4) -0.006(3) -0.001(3) -0.005(3)
C13 0.065(5) 0.041(4) 0.051(5) 0.013(4) -0.001(4) -0.024(4)
C14 0.092(7) 0.043(4) 0.042(5) 0.006(4) -0.004(4) -0.036(4)
C15 0.050(5) 0.026(4) 0.082(6) -0.005(4) 0.002(4) -0.010(3)
C16 0.049(4) 0.023(3) 0.040(4) -0.001(3) 0.001(3) 0.004(3)
C17 0.047(4) 0.025(3) 0.048(5) -0.007(3) 0.003(3) 0.003(3)
C18 0.046(4) 0.024(3) 0.051(5) 0.005(3) 0.008(3) -0.001(3)
C19 0.044(4) 0.027(3) 0.041(4) 0.005(3) 0.001(3) 0.003(3)
C20 0.034(4) 0.024(3) 0.038(4) -0.002(3) 0.004(3) 0.004(3)
P1 0.0509(12) 0.0292(9) 0.0365(11) 0.0009(8) 0.0041(9) -0.0022(8)
F1 0.068(3) 0.109(4) 0.069(3) 0.024(3) -0.017(3) -0.023(3)
F2 0.165(6) 0.047(3) 0.053(3) -0.013(2) 0.000(3) 0.043(3)
F3 0.096(4) 0.086(4) 0.088(4) 0.044(3) -0.017(3) -0.049(3)
F4 0.130(5) 0.113(4) 0.048(3) 0.001(3) 0.026(3) 0.074(4)
F5 0.079(3) 0.037(2) 0.055(3) 0.013(2) 0.000(2) -0.010(2)
F6 0.061(3) 0.052(2) 0.051(3) 0.010(2) -0.006(2) -0.008(2)
P2 0.0375(10) 0.0303(9) 0.0438(11) 0.0050(8) 0.0076(8) 0.0027(7)
F7 0.091(4) 0.091(4) 0.091(4) -0.010(3) -0.030(3) 0.044(3)
F8 0.090(3) 0.038(2) 0.047(3) 0.003(2) 0.012(2) 0.014(2)
F9 0.117(5) 0.053(3) 0.156(6) 0.037(3) 0.089(4) 0.007(3)
F10 0.101(4) 0.050(3) 0.059(3) -0.005(2) 0.019(3) 0.025(3)
F11 0.129(5) 0.043(3) 0.136(5) -0.016(3) 0.080(4) -0.040(3)
F12 0.097(4) 0.144(5) 0.078(4) -0.036(4) -0.034(3) 0.061(4)
P3 0.0357(10) 0.0197(8) 0.0483(11) 0.0029(8) 0.0039(8) -0.0015(7)
F13 0.043(3) 0.040(2) 0.100(4) -0.001(2) -0.009(2) -0.0058(19)
F14 0.076(3) 0.086(4) 0.069(3) -0.023(3) 0.004(3) 0.040(3)
F15 0.074(3) 0.029(2) 0.131(5) 0.036(3) -0.007(3) -0.012(2)
F16 0.051(3) 0.029(2) 0.085(3) 0.011(2) -0.019(2) -0.0019(18)
F17 0.092(4) 0.098(4) 0.048(3) 0.000(3) 0.016(3) 0.040(3)
F18 0.061(3) 0.033(2) 0.078(3) 0.024(2) -0.009(2) -0.006(2)
O1S 0.096(6) 0.043(4) 0.248(11) 0.034(5) 0.056(6) 0.008(4)
O2S 0.051(4) 0.083(4) 0.065(4) -0.008(3) 0.015(3) -0.011(3)
N1S 0.049(4) 0.047(4) 0.065(5) -0.004(3) 0.013(3) 0.000(3)
C1S 0.061(5) 0.036(4) 0.063(5) 0.005(4) 0.011(4) -0.006(4)

loop_
_atom_type_symbol
_atom_type_description
_atom_type_scat_dispersion_real
_atom_type_scat_dispersion_imag
_atom_type_scat_source
C C 0.0033 0.0016 'International Tables Vol C Tables 4.2.6.8 and 6.1.1.4'
H H 0.0000 0.0000 'International Tables Vol C Tables 4.2.6.8 and 6.1.1.4'
N N 0.0061 0.0033 'International Tables Vol C Tables 4.2.6.8 and 6.1.1.4'
F F 0.0171 0.0103 'International Tables Vol C Tables 4.2.6.8 and 6.1.1.4'
P P 0.1023 0.0942 'International Tables Vol C Tables 4.2.6.8 and 6.1.1.4'
Ru Ru -1.2594 0.8363 'International Tables Vol C Tables 4.2.6.8 and 6.1.1.4'
O O 0.0106 0.0060 'International Tables Vol C Tables 4.2.6.8 and 6.1.1.4'

loop_
_geom_angle_atom_site_label_1
_geom_angle_atom_site_label_2
_geom_angle_atom_site_label_3
_geom_angle
N1 Ru1 N3 178.8(2)
N1 Ru1 N4 89.9(2)
N3 Ru1 N4 89.0(2)
N1 Ru1 N6 90.32(19)
N3 Ru1 N6 90.8(2)
N4 Ru1 N6 179.5(2)
N1 Ru1 N7 90.81(19)
N3 Ru1 N7 89.71(19)
N4 Ru1 N7 93.1(2)
N6 Ru1 N7 86.4(2)
N1 Ru1 N5 89.49(19)
N3 Ru1 N5 89.98(19)
N4 Ru1 N5 87.2(2)
N6 Ru1 N5 93.3(2)
N7 Ru1 N5 179.6(2)
C5 N1 C1 115.5(5)
C5 N1 Ru1 122.8(4)
C1 N1 Ru1 121.6(4)
C13 N2 C12 120.3(6)
C13 N2 C15 120.3(6)
C12 N2 C15 119.3(6)
C20 N3 C16 117.5(5)
C20 N3 Ru1 121.5(4)
C16 N3 Ru1 121.0(4)
Ru1 N4 H4A 109.5
Ru1 N4 H4B 109.5
H4A N4 H4B 109.5
Ru1 N4 H4C 109.5
H4A N4 H4C 109.5
H4B N4 H4C 109.5
Ru1 N5 H5A 109.5
Ru1 N5 H5B 109.5
H5A N5 H5B 109.5
Ru1 N5 H5C 109.5
H5A N5 H5C 109.5
H5B N5 H5C 109.5
Ru1 N6 H6A 109.5
Ru1 N6 H6B 109.5
H6A N6 H6B 109.5
Ru1 N6 H6C 109.5
H6A N6 H6C 109.5
H6B N6 H6C 109.5
Ru1 N7 H7A 109.5
Ru1 N7 H7B 109.5
H7A N7 H7B 109.5
Ru1 N7 H7C 109.5
H7A N7 H7C 109.5
H7B N7 H7C 109.5
N1 C1 C2 123.1(6)
N1 C1 H1 118.4
C2 C1 H1 118.4
C1 C2 C3 120.2(6)
C1 C2 H2 119.9
C3 C2 H2 119.9
C2 C3 C4 117.5(6)
C2 C3 C6 120.2(6)
C4 C3 C6 122.2(6)
C5 C4 C3 118.2(6)
C5 C4 H4 120.9
C3 C4 H4 120.9
N1 C5 C4 125.3(6)
N1 C5 H5 117.3
C4 C5 H5 117.3
C7 C6 C3 174.1(7)
C6 C7 C8 173.9(7)
C9 C8 C7 172.9(8)
C8 C9 C10 174.6(8)
C11 C10 C14 118.0(6)
C11 C10 C9 120.6(6)
C14 C10 C9 121.4(6)
C12 C11 C10 119.2(6)
C12 C11 H11 120.4
C10 C11 H11 120.4
N2 C12 C11 121.8(6)
N2 C12 H12 119.1
C11 C12 H12 119.1
N2 C13 C14 121.1(7)
N2 C13 H13 119.5
C14 C13 H13 119.5
C13 C14 C10 119.6(7)
C13 C14 H14 120.2
C10 C14 H14 120.2
N2 C15 H15A 109.5
N2 C15 H15B 109.5
H15A C15 H15B 109.5
N2 C15 H15C 109.5
H15A C15 H15C 109.5
H15B C15 H15C 109.5
N3 C16 C17 122.5(6)
N3 C16 H16 118.8
C17 C16 H16 118.8
C16 C17 C18 119.7(6)
C16 C17 H17 120.2
C18 C17 H17 120.2
C19 C18 C17 117.8(6)
C19 C18 H18 121.1
C17 C18 H18 121.1
C18 C19 C20 119.4(6)
C18 C19 H19 120.3
C20 C19 H19 120.3
N3 C20 C19 123.1(6)
N3 C20 H20 118.4
C19 C20 H20 118.4
F4 P1 F3 89.8(3)
F4 P1 F1 90.3(3)
F3 P1 F1 92.1(3)
F4 P1 F2 178.8(4)
F3 P1 F2 91.1(3)
F1 P1 F2 90.5(3)
F4 P1 F5 90.1(3)
F3 P1 F5 179.3(3)
F1 P1 F5 88.5(3)
F2 P1 F5 89.0(3)
F4 P1 F6 89.7(3)
F3 P1 F6 88.2(3)
F1 P1 F6 179.6(3)
F2 P1 F6 89.5(3)
F5 P1 F6 91.1(2)
F12 P2 F11 92.0(4)
F12 P2 F9 90.3(4)
F11 P2 F9 177.0(4)
F12 P2 F7 178.6(3)
F11 P2 F7 87.5(4)
F9 P2 F7 90.1(4)
F12 P2 F10 92.4(3)
F11 P2 F10 91.7(3)
F9 P2 F10 90.0(3)
F7 P2 F10 89.0(3)
F12 P2 F8 89.5(3)
F11 P2 F8 88.4(3)
F9 P2 F8 89.8(3)
F7 P2 F8 89.2(3)
F10 P2 F8 178.1(3)
F17 P3 F18 90.1(3)
F17 P3 F16 90.7(3)
F18 P3 F16 90.6(2)
F17 P3 F15 91.7(3)
F18 P3 F15 178.1(3)
F16 P3 F15 88.6(2)
F17 P3 F13 91.1(3)
F18 P3 F13 89.9(2)
F16 P3 F13 178.2(3)
F15 P3 F13 90.9(2)
F17 P3 F14 179.5(3)
F18 P3 F14 90.0(3)
F16 P3 F14 88.9(3)
F15 P3 F14 88.2(3)
F13 P3 F14 89.4(3)
O2S N1S O1S 121.3(8)
O2S N1S C1S 121.0(7)
O1S N1S C1S 117.7(7)
N1S C1S H1S1 109.5
N1S C1S H1S2 109.5
H1S1 C1S H1S2 109.5
N1S C1S H1S3 109.5
H1S1 C1S H1S3 109.5
H1S2 C1S H1S3 109.5

loop_
_geom_bond_atom_site_label_1
_geom_bond_atom_site_label_2
_geom_bond_distance
Ru1 N1 2.051(5)
Ru1 N3 2.087(5)
Ru1 N4 2.129(6)
Ru1 N6 2.132(6)
Ru1 N7 2.135(5)
Ru1 N5 2.136(5)
N1 C5 1.341(8)
N1 C1 1.355(8)
N2 C13 1.311(9)
N2 C12 1.332(8)
N2 C15 1.466(8)
N3 C20 1.321(8)
N3 C16 1.347(8)
N4 H4A 0.8900
N4 H4B 0.8900
N4 H4C 0.8900
N5 H5A 0.8900
N5 H5B 0.8900
N5 H5C 0.8900
N6 H6A 0.8900
N6 H6B 0.8900
N6 H6C 0.8900
N7 H7A 0.8900
N7 H7B 0.8900
N7 H7C 0.8900
C1 C2 1.363(8)
C1 H1 0.9300
C2 C3 1.384(9)
C2 H2 0.9300
C3 C4 1.395(9)
C3 C6 1.434(9)
C4 C5 1.363(8)
C4 H4 0.9300
C5 H5 0.9300
C6 C7 1.186(9)
C7 C8 1.371(9)
C8 C9 1.200(9)
C9 C10 1.426(9)
C10 C11 1.378(9)
C10 C14 1.386(10)
C11 C12 1.364(9)
C11 H11 0.9300
C12 H12 0.9300
C13 C14 1.376(9)
C13 H13 0.9300
C14 H14 0.9300
C15 H15A 0.9600
C15 H15B 0.9600
C15 H15C 0.9600
C16 C17 1.385(9)
C16 H16 0.9300
C17 C18 1.388(9)
C17 H17 0.9300
C18 C19 1.362(9)
C18 H18 0.9300
C19 C20 1.405(8)
C19 H19 0.9300
C20 H20 0.9300
P1 F4 1.554(5)
P1 F3 1.568(5)
P1 F1 1.575(5)
P1 F2 1.576(5)
P1 F5 1.582(4)
P1 F6 1.586(4)
P2 F12 1.539(5)
P2 F11 1.567(5)
P2 F9 1.567(5)
P2 F7 1.576(5)
P2 F10 1.579(5)
P2 F8 1.590(5)
P3 F17 1.563(5)
P3 F18 1.571(4)
P3 F16 1.573(4)
P3 F15 1.578(4)
P3 F13 1.580(4)
P3 F14 1.595(5)
O1S N1S 1.221(9)
O2S N1S 1.183(8)
N1S C1S 1.478(9)
C1S H1S1 0.9600
C1S H1S2 0.9600
C1S H1S3 0.9600

loop_
_geom_hbond_atom_site_label_D
_geom_hbond_atom_site_label_H
_geom_hbond_atom_site_label_A
_geom_hbond_distance_DH
_geom_hbond_distance_HA
_geom_hbond_distance_DA
_geom_hbond_angle_DHA
_geom_hbond_site_symmetry_A
N4 H4A F6 0.89 2.49 3.209(7) 137.8 .
N4 H4A F4 0.89 2.56 3.411(8) 161.3 .
N4 H4B F13 0.89 2.25 3.095(7) 159.2 .
N4 H4C F7 0.89 2.18 3.057(7) 170.6 .
N5 H5A F10 0.89 2.28 3.090(7) 151.8 .
N5 H5B F15 0.89 2.35 3.110(8) 142.8 .
N5 H5C F5 0.89 2.41 3.253(7) 157.9 4_575
N6 H6A F5 0.89 2.45 3.243(7) 148.1 4_575
N6 H6B F16 0.89 2.20 3.047(6) 158.9 1_655
N7 H7A F14 0.89 2.17 2.982(7) 151.3 1_655
N7 H7A F16 0.89 2.63 3.362(7) 140.7 1_655
N7 H7B F4 0.89 2.11 2.970(7) 163.5 .
N7 H7C F11 0.89 2.07 2.948(7) 167.7 1_655

loop_
_geom_torsion_atom_site_label_1
_geom_torsion_atom_site_label_2
_geom_torsion_atom_site_label_3
_geom_torsion_atom_site_label_4
_geom_torsion
N3 Ru1 N1 C5 -109(10)
N4 Ru1 N1 C5 -131.3(5)
N6 Ru1 N1 C5 49.2(5)
N7 Ru1 N1 C5 135.6(5)
N5 Ru1 N1 C5 -44.1(5)
N3 Ru1 N1 C1 71(10)
N4 Ru1 N1 C1 48.5(5)
N6 Ru1 N1 C1 -131.0(5)
N7 Ru1 N1 C1 -44.6(5)
N5 Ru1 N1 C1 135.7(5)
N1 Ru1 N3 C20 -72(10)
N4 Ru1 N3 C20 -49.4(5)
N6 Ru1 N3 C20 130.1(5)
N7 Ru1 N3 C20 43.6(5)
N5 Ru1 N3 C20 -136.6(5)
N1 Ru1 N3 C16 105(10)
N4 Ru1 N3 C16 127.5(5)
N6 Ru1 N3 C16 -53.0(5)
N7 Ru1 N3 C16 -139.4(5)
N5 Ru1 N3 C16 40.3(5)
C5 N1 C1 C2 0.1(9)
Ru1 N1 C1 C2 -179.7(5)
N1 C1 C2 C3 0.5(10)
C1 C2 C3 C4 -0.8(10)
C1 C2 C3 C6 178.3(6)
C2 C3 C4 C5 0.6(9)
C6 C3 C4 C5 -178.5(6)
C1 N1 C5 C4 -0.3(9)
Ru1 N1 C5 C4 179.5(5)
C3 C4 C5 N1 -0.1(10)
C2 C3 C6 C7 40(8)
C4 C3 C6 C7 -141(8)
C3 C6 C7 C8 17(14)
C6 C7 C8 C9 18(13)
C7 C8 C9 C10 -39(13)
C8 C9 C10 C11 -26(9)
C8 C9 C10 C14 153(8)
C14 C10 C11 C12 0.8(11)
C9 C10 C11 C12 -179.8(7)
C13 N2 C12 C11 -2.2(11)
C15 N2 C12 C11 -179.0(7)
C10 C11 C12 N2 1.2(11)
C12 N2 C13 C14 1.0(12)
C15 N2 C13 C14 177.8(8)
N2 C13 C14 C10 1.0(14)
C11 C10 C14 C13 -1.9(12)
C9 C10 C14 C13 178.7(8)
C20 N3 C16 C17 0.6(10)
Ru1 N3 C16 C17 -176.4(5)
N3 C16 C17 C18 -1.4(11)
C16 C17 C18 C19 0.4(10)
C17 C18 C19 C20 1.2(10)
C16 N3 C20 C19 1.1(9)
Ru1 N3 C20 C19 178.2(5)
C18 C19 C20 N3 -2.1(10)
